data_1536414
loop_
_publ_author_name
'Kanishcheva, A.S.'
'Mikhailov, Yu.N.'
'Svetlov, A.A.'

_publ_section_title
;
 Crystal structures of nitrosotetraamminocomplex of osmium
;
_journal_name_full 'Zhurnal Neorganicheskoi Khimii'
_journal_page_first 1760
_journal_page_last 1766
_journal_volume 35
_journal_year 1990
_chemical_formula_sum 'Br Cl2 H12 N5 O Os'
_chemical_name_systematic '(Os N O (N H3)4 Br) Cl2'
_space_group_IT_number 107
_symmetry_space_group_name_Hall 'I 4 -2'
_symmetry_space_group_name_H-M 'I 4 m m'
_cell_angle_alpha 90
_cell_angle_beta 90
_cell_angle_gamma 90
_cell_formula_units_Z 2
_cell_length_a 7.423
_cell_length_b 7.423
_cell_length_c 8.565
_cell_volume 471.939
_citation_journal_id_ASTM ZNOKAQ
_cod_data_source_file Kanishcheva_ZNOKAQ_1990_1039.cif
_cod_data_source_block H12Br1Cl2N5O1Os1
_cod_original_cell_volume 471.9394
_cod_original_formula_sum 'H12 Br1 Cl2 N5 O1 Os1'
_cod_database_code 1536414

loop_
_symmetry_equiv_pos_as_xyz
x,y,z
-y,x,z
-x,-y,z
y,-x,z
-x,y,z
-y,-x,z
x,-y,z
y,x,z
x+1/2,y+1/2,z+1/2
-y+1/2,x+1/2,z+1/2
-x+1/2,-y+1/2,z+1/2
y+1/2,-x+1/2,z+1/2
-x+1/2,y+1/2,z+1/2
-y+1/2,-x+1/2,z+1/2
x+1/2,-y+1/2,z+1/2
y+1/2,x+1/2,z+1/2

loop_
_atom_site_label
_atom_site_type_symbol
_atom_site_fract_x
_atom_site_fract_y
_atom_site_fract_z
_atom_site_occupancy
_atom_site_U_iso_or_equiv
_atom_site_attached_hydrogens
N2 N-3 0.2032 0.2032 0.032 1 0.0 3
N1 N+3 0 0 0.2119 1 0.0 0
Br1 Br-1 0 0 0.7174 1 0.0 0
O1 O-2 0 0 0.35 1 0.0 0
Os1 Os+2 0 0 0.01 1 0.0 0
Cl1 Cl-1 0.5 0 0.265 1 0.0 0
